data_4077729
loop_
_publ_author_name
'Ruiz, Jos\'e'
'Rodr\'iguez, Venancio'
'L\'opez, Gregorio'
'Casab\'o, Jaume'
'Molins, Elies'
'Miravitlles, Carles'

_publ_section_title
;
 Reactivity of [{M(C6F5)2(\m-OH)}2]2-(M = Pd or Pt) toward Aromatic Amines
 and Malononitrile
;
_journal_issue 7
_journal_name_full Organometallics
_journal_page_first 1177
_journal_paper_doi 10.1021/om980508z
_journal_volume 18
_journal_year 1999
_chemical_formula_sum 'C34 H37 F15 N2 Pd'
_chemical_formula_weight 865.06
_chemical_name_systematic
; 
 ? 
;
_space_group_IT_number 14
_symmetry_space_group_name_Hall '-P 2yn'
_symmetry_space_group_name_H-M 'P 1 21/n 1'
_atom_sites_solution_hydrogens geom
_atom_sites_solution_primary direct
_atom_sites_solution_secondary difmap
_audit_creation_method SHELXL
_cell_angle_alpha 90.00(2)
_cell_angle_beta 97.88(2)
_cell_angle_gamma 90.00(2)
_cell_formula_units_Z 4
_cell_length_a 12.567(3)
_cell_length_b 17.637(6)
_cell_length_c 17.016(4)
_cell_measurement_temperature 293(2)
_cell_volume 3735.9(18)
_computing_data_reduction MolEN
_computing_publication_material CIFDAT
_computing_structure_refinement 'SHELXL-93 (Sheldrick, 1993)'
_computing_structure_solution 'SHELXS-86 (Sheldrick, 1990)'
_diffrn_ambient_temperature 293(2)
_diffrn_measurement_device 'Enraf-Nonius CAD4'
_diffrn_measurement_method omega-2theta
_diffrn_radiation_monochromator graphite
_diffrn_radiation_source 'fine-focus sealed tube'
_diffrn_radiation_type MoK\a
_diffrn_radiation_wavelength 0.71069
_diffrn_reflns_av_R_equivalents 0.0364
_diffrn_reflns_av_sigmaI/netI 0.1078
_diffrn_reflns_limit_h_max 14
_diffrn_reflns_limit_h_min -14
_diffrn_reflns_limit_k_max 20
_diffrn_reflns_limit_k_min 0
_diffrn_reflns_limit_l_max 20
_diffrn_reflns_limit_l_min 0
_diffrn_reflns_number 6793
_diffrn_reflns_theta_max 24.98
_diffrn_reflns_theta_min 1.67
_diffrn_standards_decay_% -1.2
_diffrn_standards_interval_time 3600
_diffrn_standards_number 3
_exptl_absorpt_coefficient_mu 0.598
_exptl_absorpt_correction_T_max 0.9997
_exptl_absorpt_correction_T_min 0.9872
_exptl_absorpt_correction_type psi-scan
_exptl_crystal_density_diffrn 1.538
_exptl_crystal_F_000 1744
_exptl_crystal_size_max 0.41
_exptl_crystal_size_mid 0.19
_exptl_crystal_size_min 0.17
_refine_diff_density_max 0.963
_refine_diff_density_min -0.370
_refine_diff_density_rms 0.086
_refine_ls_extinction_method none
_refine_ls_goodness_of_fit_all 1.048
_refine_ls_goodness_of_fit_obs 1.234
_refine_ls_matrix_type full
_refine_ls_number_parameters 460
_refine_ls_number_reflns 6546
_refine_ls_number_restraints 304
_refine_ls_restrained_S_all 1.089
_refine_ls_restrained_S_obs 1.216
_refine_ls_R_factor_all 0.1934
_refine_ls_R_factor_obs 0.0642
_refine_ls_shift/esd_max 2.561
_refine_ls_shift/esd_mean 0.108
_refine_ls_structure_factor_coef Fsqd
_refine_ls_weighting_details 'w=1/[\s^2^(Fo^2^)+(0.1158P)^2^+2.8094P] where P=(Fo^2^+2Fc^2^)/3'
_refine_ls_weighting_scheme calc
_refine_ls_wR_factor_all 0.2425
_refine_ls_wR_factor_obs 0.1751
_reflns_number_observed 2888
_reflns_number_total 6558
_reflns_observed_criterion >2sigma(I)
_cod_data_source_file om980508z.cif
_cod_data_source_block um5
_cod_depositor_comments
;
The following automatic conversions were performed:

'_exptl_absorpt_correction_type' value 'PSI scan' changed to
'psi-scan' according to
/home/saulius/struct/CIF-dictionaries/cif_core.dic dictionary named
'cif_core.dic' version 2.4.2 from 2011-04-26.

Automatic conversion script
Id: cif_fix_values 1715 2011-07-08 13:25:40Z adriana 

The following automatic conversions were performed:

'_refine_ls_weighting_scheme' value 'calc
w=1/[\s^2^(Fo^2^)+(0.1158P)^2^+2.8094P] where P=(Fo^2^+2Fc^2^)/3' was
changed to 'calc'. New tag '_refine_ls_weighting_details' was
created. The value of the new tag was set to
'w=1/[\s^2^(Fo^2^)+(0.1158P)^2^+2.8094P] where P=(Fo^2^+2Fc^2^)/3'.

Automatic conversion script
Id: cif_fix_values 3143 2015-03-26 13:38:13Z robertas 
;
_cod_database_code 4077729

loop_
_symmetry_equiv_pos_as_xyz
'x, y, z'
'-x+1/2, y+1/2, -z+1/2'
'-x, -y, -z'
'x-1/2, -y-1/2, z-1/2'

loop_
_atom_site_aniso_label
_atom_site_aniso_U_11
_atom_site_aniso_U_22
_atom_site_aniso_U_33
_atom_site_aniso_U_23
_atom_site_aniso_U_13
_atom_site_aniso_U_12
Pd1 0.0784(5) 0.0632(4) 0.1115(6) 0.0009(4) 0.0419(4) -0.0061(4)
F3 0.070(4) 0.133(5) 0.223(8) -0.003(5) 0.018(4) 0.017(4)
F4 0.101(5) 0.164(7) 0.240(9) 0.023(6) -0.058(6) 0.011(5)
F5 0.198(8) 0.160(7) 0.150(7) 0.016(6) -0.017(6) -0.019(6)
F6 0.148(6) 0.180(7) 0.140(6) -0.002(5) 0.060(5) -0.013(5)
F7 0.069(3) 0.142(5) 0.127(4) -0.001(4) 0.031(3) 0.004(3)
F9 0.094(4) 0.139(5) 0.177(6) -0.058(4) 0.060(4) 0.000(3)
F10 0.085(4) 0.214(8) 0.231(9) -0.053(6) 0.041(5) -0.032(5)
F11 0.136(5) 0.126(5) 0.178(7) -0.030(5) 0.006(5) -0.031(4)
F12 0.174(7) 0.173(7) 0.172(7) -0.093(6) 0.060(5) -0.012(5)
F13 0.122(5) 0.177(6) 0.211(7) -0.091(6) 0.093(5) -0.024(5)
F15 0.122(5) 0.174(6) 0.152(5) 0.045(5) 0.087(4) 0.029(4)
F16 0.224(9) 0.182(7) 0.141(6) 0.068(5) 0.063(6) -0.020(6)
F17 0.322(13) 0.122(6) 0.163(7) 0.039(6) 0.008(7) 0.068(7)
F18 0.294(12) 0.300(13) 0.272(11) 0.084(10) 0.112(10) 0.229(12)
F19 0.160(7) 0.237(9) 0.217(8) 0.060(7) 0.111(6) 0.091(6)
N1 0.107(7) 0.143(8) 0.095(6) -0.066(5) -0.034(5) 0.083(6)
C2 0.021(5) 0.043(4) 0.266(16) 0.001(6) 0.002(7) -0.011(3)
C3 0.092(10) 0.071(6) 0.147(10) 0.004(7) 0.033(8) -0.010(5)
C4 0.080(9) 0.086(7) 0.194(15) 0.011(9) 0.010(10) 0.002(6)
C5 0.171(15) 0.095(8) 0.102(10) 0.016(7) -0.031(11) -0.036(9)
C6 0.098(9) 0.095(7) 0.103(9) -0.003(6) 0.008(8) -0.021(6)
C7 0.055(7) 0.076(6) 0.139(10) 0.001(6) -0.001(6) -0.018(4)
C8 0.091(6) 0.071(5) 0.093(6) 0.006(5) 0.027(5) -0.014(5)
C9 0.081(6) 0.082(6) 0.112(7) 0.003(5) 0.040(6) 0.001(5)
C10 0.072(7) 0.101(8) 0.148(10) -0.003(7) 0.014(6) -0.018(6)
C11 0.109(8) 0.080(6) 0.115(8) -0.001(6) 0.002(7) -0.009(6)
C12 0.113(8) 0.087(7) 0.115(8) -0.011(6) 0.036(7) -0.008(6)
C13 0.094(7) 0.084(6) 0.132(9) -0.028(6) 0.051(7) -0.006(5)
C14 0.104(7) 0.056(5) 0.099(7) 0.003(4) 0.034(5) 0.000(4)
C15 0.100(7) 0.083(6) 0.103(7) 0.006(6) 0.038(6) 0.001(5)
C16 0.137(10) 0.093(8) 0.102(8) 0.001(7) 0.013(7) -0.011(7)
C17 0.204(16) 0.092(9) 0.109(10) 0.005(8) 0.000(10) 0.012(10)
C18 0.148(12) 0.108(10) 0.192(15) -0.008(10) 0.025(11) 0.065(9)
C19 0.127(9) 0.115(8) 0.136(10) 0.025(7) 0.072(8) 0.045(7)
N2 0.077(5) 0.103(6) 0.106(6) -0.006(5) 0.038(4) -0.003(4)
C20 0.087(7) 0.102(7) 0.143(9) 0.014(7) 0.044(6) 0.010(6)
C21 0.122(9) 0.133(10) 0.161(11) 0.054(9) 0.049(8) 0.024(8)
C22 0.187(17) 0.152(14) 0.176(15) 0.024(12) 0.031(13) 0.025(12)
C23 0.183(17) 0.236(22) 0.194(17) 0.072(17) 0.002(14) 0.056(16)
C24 0.106(8) 0.144(10) 0.137(10) -0.007(8) 0.038(7) -0.049(8)
C25 0.198(14) 0.153(12) 0.219(16) -0.078(12) 0.108(13) -0.050(11)
C26 0.323(27) 0.260(23) 0.266(24) -0.172(20) 0.137(21) -0.144(21)
C28 0.098(8) 0.120(9) 0.116(8) 0.010(7) 0.012(7) 0.001(7)
C29 0.158(15) 0.212(17) 0.169(14) -0.033(13) -0.009(12) -0.004(13)
C30 0.241(22) 0.360(31) 0.196(18) 0.163(20) 0.042(17) 0.119(21)
C32 0.099(8) 0.132(9) 0.138(10) -0.036(8) 0.042(7) 0.012(7)
C33 0.193(14) 0.148(12) 0.152(12) -0.033(10) 0.029(11) 0.065(11)
C34 0.351(31) 0.184(18) 0.214(20) -0.075(16) -0.027(21) 0.071(20)

loop_
_atom_site_label
_atom_site_type_symbol
_atom_site_fract_x
_atom_site_fract_y
_atom_site_fract_z
_atom_site_U_iso_or_equiv
_atom_site_thermal_displace_type
_atom_site_occupancy
_atom_site_calc_flag
_atom_site_refinement_flags
Pd1 Pd 0.52423(5) 0.08723(3) 0.49441(4) 0.0817(3) Uani 1 d .
F3 F 0.2056(4) 0.0314(4) 0.3543(5) 0.142(2) Uani 1 d D
F4 F 0.1646(6) 0.0226(4) 0.1953(6) 0.176(3) Uani 1 d D
F5 F 0.3268(7) -0.0082(4) 0.1123(5) 0.173(3) Uani 1 d D
F6 F 0.5276(6) -0.0318(5) 0.1873(4) 0.152(3) Uani 1 d D
F7 F 0.5674(4) -0.0232(3) 0.3458(3) 0.111(2) Uani 1 d D
F9 F 0.7719(5) 0.1113(4) 0.4911(4) 0.133(2) Uani 1 d D
F10 F 0.9104(5) 0.2094(5) 0.5635(5) 0.175(3) Uani 1 d D
F11 F 0.8467(6) 0.3138(4) 0.6690(4) 0.148(2) Uani 1 d D
F12 F 0.6413(6) 0.3114(5) 0.6982(5) 0.169(3) Uani 1 d D
F13 F 0.5006(5) 0.2138(4) 0.6243(5) 0.163(3) Uani 1 d D
F15 F 0.6078(5) 0.1617(4) 0.3483(4) 0.143(2) Uani 1 d D
F16 F 0.5443(7) 0.2818(5) 0.2578(4) 0.179(3) Uani 1 d D
F17 F 0.3676(9) 0.3583(4) 0.2797(5) 0.205(4) Uani 1 d D
F18 F 0.2551(10) 0.3134(7) 0.3969(7) 0.282(7) Uani 1 d D
F19 F 0.3165(6) 0.1944(6) 0.4893(5) 0.197(4) Uani 1 d D
N1 N 0.4229(7) 0.0171(5) 0.4365(5) 0.119(4) Uani 1 d .
H1 H 0.3606(7) 0.0289(5) 0.4554(5) 0.072(22) Uiso 1 calc R
C2 C 0.3891(7) 0.0032(4) 0.3608(8) 0.112(5) Uani 1 d D
C3 C 0.2904(8) 0.0147(5) 0.3166(7) 0.102(3) Uani 1 d D
C4 C 0.2646(8) 0.0117(6) 0.2367(9) 0.121(4) Uani 1 d D
C5 C 0.3447(11) -0.0054(6) 0.1928(6) 0.127(5) Uani 1 d D
C6 C 0.4464(9) -0.0155(6) 0.2296(7) 0.099(3) Uani 1 d D
C7 C 0.4645(6) -0.0105(5) 0.3103(6) 0.092(3) Uani 1 d D
C8 C 0.6300(6) 0.1596(5) 0.5528(5) 0.084(2) Uani 1 d D
C9 C 0.7359(6) 0.1615(5) 0.5416(5) 0.090(3) Uani 1 d D
C10 C 0.8081(6) 0.2107(6) 0.5796(6) 0.107(3) Uani 1 d D
C11 C 0.7778(8) 0.2620(5) 0.6322(6) 0.102(3) Uani 1 d D
C12 C 0.6742(8) 0.2604(5) 0.6467(6) 0.103(3) Uani 1 d D
C13 C 0.6033(6) 0.2107(5) 0.6075(6) 0.100(3) Uani 1 d D
C14 C 0.4677(7) 0.1747(4) 0.4240(5) 0.084(2) Uani 1 d D
C15 C 0.5183(7) 0.1982(5) 0.3626(5) 0.093(3) Uani 1 d D
C16 C 0.4890(9) 0.2580(6) 0.3155(6) 0.111(3) Uani 1 d D
C17 C 0.4008(11) 0.2982(6) 0.3256(7) 0.137(5) Uani 1 d D
C18 C 0.3452(9) 0.2754(7) 0.3845(8) 0.149(5) Uani 1 d D
C19 C 0.3760(8) 0.2147(6) 0.4316(6) 0.121(4) Uani 1 d D
N2 N 0.8369(6) 0.0765(4) 0.2260(5) 0.093(2) Uani 1 d U
C20 C 0.7280(8) 0.1050(6) 0.1842(6) 0.108(3) Uani 1 d D
H201 H 0.6834(8) 0.0613(6) 0.1681(6) 0.230(13) Uiso 1 calc R
H202 H 0.6931(8) 0.1331(6) 0.2225(6) 0.230(13) Uiso 1 calc R
C21 C 0.7316(10) 0.1538(7) 0.1136(8) 0.136(4) Uani 1 d D
H211 H 0.7748(10) 0.1984(7) 0.1286(8) 0.230(13) Uiso 1 calc R
H212 H 0.7648(10) 0.1263(7) 0.0740(8) 0.230(13) Uiso 1 calc R
C22 C 0.6215(13) 0.1774(8) 0.0793(10) 0.171(6) Uani 1 d D
H221 H 0.5862(13) 0.2004(8) 0.1207(10) 0.230(13) Uiso 1 calc R
H222 H 0.6264(13) 0.2155(8) 0.0389(10) 0.230(13) Uiso 1 calc R
C23 C 0.5557(13) 0.1141(10) 0.0443(11) 0.206(8) Uani 1 d D
H231 H 0.5982(31) 0.0824(39) 0.0149(58) 0.230(13) Uiso 1 calc R
H232 H 0.4954(55) 0.1335(10) 0.0094(57) 0.230(13) Uiso 1 calc R
H233 H 0.5305(79) 0.0850(41) 0.0857(12) 0.230(13) Uiso 1 calc R
C24 C 0.9075(9) 0.1422(7) 0.2570(7) 0.127(4) Uani 1 d D
H241 H 0.9765(9) 0.1221(7) 0.2804(7) 0.230(13) Uiso 1 calc R
H242 H 0.9199(9) 0.1735(7) 0.2123(7) 0.230(13) Uiso 1 calc R
C25 C 0.8652(12) 0.1916(8) 0.3171(9) 0.183(7) Uani 1 d D
H251 H 0.8568(12) 0.1621(8) 0.3640(9) 0.230(13) Uiso 1 calc R
H252 H 0.7953(12) 0.2114(8) 0.2954(9) 0.230(13) Uiso 1 calc R
C26 C 0.9434(16) 0.2574(11) 0.3396(12) 0.274(14) Uani 1 d D
H261 H 1.0011(16) 0.2418(11) 0.3802(12) 0.230(13) Uiso 1 calc R
H262 H 0.9742(16) 0.2750(11) 0.2937(12) 0.230(13) Uiso 1 calc R
C27 C 0.8776(28) 0.3179(15) 0.3700(25) 0.795(43) Uiso 1 d D
H271 H 0.8596(82) 0.3034(33) 0.4209(40) 0.230(13) Uiso 1 calc R
H272 H 0.8129(52) 0.3251(48) 0.3336(42) 0.230(13) Uiso 1 calc R
H273 H 0.9177(45) 0.3644(23) 0.3750(69) 0.230(13) Uiso 1 calc R
C28 C 0.8098(9) 0.0239(6) 0.2922(7) 0.111(3) Uani 1 d D
H281 H 0.7710(9) 0.0534(6) 0.3271(7) 0.230(13) Uiso 1 calc R
H282 H 0.7612(9) -0.0149(6) 0.2681(7) 0.230(13) Uiso 1 calc R
C29 C 0.9021(12) -0.0152(9) 0.3428(9) 0.182(6) Uani 1 d D
H291 H 0.9455(12) 0.0211(9) 0.3759(9) 0.230(13) Uiso 1 calc R
H292 H 0.9474(12) -0.0416(9) 0.3099(9) 0.230(13) Uiso 1 calc R
C30 C 0.8451(15) -0.0748(12) 0.3968(11) 0.264(12) Uani 1 d D
H301 H 0.7763(15) -0.0550(12) 0.4072(11) 0.230(13) Uiso 1 calc R
H302 H 0.8329(15) -0.1228(12) 0.3693(11) 0.230(13) Uiso 1 calc R
C31 C 0.9138(28) -0.0850(19) 0.4685(13) 0.531(31) Uiso 1 d D
H311 H 0.8809(51) -0.1190(57) 0.5020(32) 0.230(13) Uiso 1 calc R
H312 H 0.9265(83) -0.0370(21) 0.4947(38) 0.230(13) Uiso 1 calc R
H313 H 0.9808(45) -0.1059(68) 0.4577(14) 0.230(13) Uiso 1 calc R
C32 C 0.8980(8) 0.0367(7) 0.1697(7) 0.120(4) Uani 1 d D
H321 H 0.9132(8) 0.0722(7) 0.1292(7) 0.230(13) Uiso 1 calc R
H322 H 0.9662(8) 0.0199(7) 0.1981(7) 0.230(13) Uiso 1 calc R
C33 C 0.8391(12) -0.0317(8) 0.1296(8) 0.164(6) Uani 1 d D
H331 H 0.7673(12) -0.0180(8) 0.1054(8) 0.230(13) Uiso 1 calc R
H332 H 0.8341(12) -0.0723(8) 0.1674(8) 0.230(13) Uiso 1 calc R
C34 C 0.9093(17) -0.0553(10) 0.0663(11) 0.256(12) Uani 1 d D
H341 H 0.9167(17) -0.0130(10) 0.0311(11) 0.230(13) Uiso 1 calc R
H342 H 0.9803(17) -0.0694(10) 0.0918(11) 0.230(13) Uiso 1 calc R
C35 C 0.8603(19) -0.1193(12) 0.0206(12) 0.288(12) Uiso 1 d D
H351 H 0.8214(81) -0.1012(13) -0.0283(34) 0.230(13) Uiso 1 calc R
H352 H 0.8120(72) -0.1450(41) 0.0506(31) 0.230(13) Uiso 1 calc R
H353 H 0.9154(19) -0.1537(35) 0.0093(60) 0.230(13) Uiso 1 calc R

loop_
_atom_type_symbol
_atom_type_description
_atom_type_scat_dispersion_real
_atom_type_scat_dispersion_imag
_atom_type_scat_source
Pd Pd -0.9988 1.0072 'International Tables Vol C Tables 4.2.6.8 and 6.1.1.4'
F F 0.0171 0.0103 'International Tables Vol C Tables 4.2.6.8 and 6.1.1.4'
N N 0.0061 0.0033 'International Tables Vol C Tables 4.2.6.8 and 6.1.1.4'
C C 0.0033 0.0016 'International Tables Vol C Tables 4.2.6.8 and 6.1.1.4'
H H 0.0000 0.0000 'International Tables Vol C Tables 4.2.6.8 and 6.1.1.4'

loop_
_geom_angle_atom_site_label_1
_geom_angle_atom_site_label_2
_geom_angle_atom_site_label_3
_geom_angle
_geom_angle_site_symmetry_1
_geom_angle_site_symmetry_3
N1 Pd1 C8 179.1(4) . .
N1 Pd1 C14 91.9(4) . .
C8 Pd1 C14 87.9(4) . .
N1 Pd1 N1 82.5(3) . 3_656
C8 Pd1 N1 97.7(3) . 3_656
C14 Pd1 N1 174.3(3) . 3_656
N1 Pd1 Pd1 44.8(2) . 3_656
C8 Pd1 Pd1 135.5(3) . 3_656
C14 Pd1 Pd1 136.6(3) . 3_656
N1 Pd1 Pd1 37.8(2) 3_656 3_656
C2 N1 Pd1 135.4(8) . .
C2 N1 Pd1 113.1(6) . 3_656
Pd1 N1 Pd1 97.5(3) . 3_656
N1 C2 C3 130.5(10) . .
N1 C2 C7 118.8(9) . .
C3 C2 C7 109.2(10) . .
C4 C3 F3 112.9(10) . .
C4 C3 C2 128.1(9) . .
F3 C3 C2 119.0(10) . .
C3 C4 C5 117.6(8) . .
C3 C4 F4 126.0(12) . .
C5 C4 F4 116.3(12) . .
F5 C5 C6 118.4(12) . .
F5 C5 C4 121.8(12) . .
C6 C5 C4 119.7(9) . .
F6 C6 C5 120.9(11) . .
F6 C6 C7 120.9(10) . .
C5 C6 C7 118.2(8) . .
F7 C7 C6 116.8(9) . .
F7 C7 C2 116.1(9) . .
C6 C7 C2 127.1(8) . .
C13 C8 C9 114.3(7) . .
C13 C8 Pd1 123.2(6) . .
C9 C8 Pd1 122.5(6) . .
C10 C9 F9 117.5(7) . .
C10 C9 C8 123.3(7) . .
F9 C9 C8 119.2(7) . .
F10 C10 C9 119.2(8) . .
F10 C10 C11 120.2(8) . .
C9 C10 C11 120.6(7) . .
F11 C11 C12 119.9(9) . .
F11 C11 C10 122.3(9) . .
C12 C11 C10 117.7(7) . .
F12 C12 C13 120.5(8) . .
F12 C12 C11 119.1(8) . .
C13 C12 C11 120.4(7) . .
C12 C13 F13 116.7(7) . .
C12 C13 C8 123.5(7) . .
F13 C13 C8 119.8(7) . .
C15 C14 C19 113.7(8) . .
C15 C14 Pd1 121.6(6) . .
C19 C14 Pd1 124.7(6) . .
C16 C15 F15 115.8(8) . .
C16 C15 C14 125.3(8) . .
F15 C15 C14 118.9(8) . .
C15 C16 F16 123.5(10) . .
C15 C16 C17 120.0(8) . .
F16 C16 C17 116.5(10) . .
F17 C17 C16 122.3(11) . .
F17 C17 C18 120.7(12) . .
C16 C17 C18 117.0(8) . .
F18 C18 C17 119.6(11) . .
F18 C18 C19 118.2(11) . .
C17 C18 C19 122.2(8) . .
C18 C19 F19 119.4(9) . .
C18 C19 C14 121.6(8) . .
F19 C19 C14 118.9(8) . .
C32 N2 C24 104.9(7) . .
C32 N2 C28 112.0(9) . .
C24 N2 C28 112.7(8) . .
C32 N2 C20 111.3(8) . .
C24 N2 C20 110.7(8) . .
C28 N2 C20 105.4(7) . .
C21 C20 N2 116.2(9) . .
C22 C21 C20 110.5(10) . .
C23 C22 C21 112.9(12) . .
C25 C24 N2 116.1(9) . .
C24 C25 C26 109.6(11) . .
C27 C26 C25 105.2(16) . .
C29 C28 N2 117.7(10) . .
C28 C29 C30 104.7(11) . .
C31 C30 C29 107.9(16) . .
C33 C32 N2 113.6(9) . .
C32 C33 C34 103.7(11) . .
C35 C34 C33 110.0(16) . .

loop_
_geom_bond_atom_site_label_1
_geom_bond_atom_site_label_2
_geom_bond_distance
_geom_bond_site_symmetry_2
Pd1 N1 1.944(9) .
Pd1 C8 2.006(8) .
Pd1 C14 2.021(8) .
Pd1 N1 2.235(9) 3_656
Pd1 Pd1 3.147(2) 3_656
F3 C3 1.349(7) .
F4 C4 1.367(8) .
F5 C5 1.359(8) .
F6 C6 1.356(7) .
F7 C7 1.368(7) .
F9 C9 1.355(7) .
F10 C10 1.351(7) .
F11 C11 1.352(7) .
F12 C12 1.359(7) .
F13 C13 1.360(7) .
F15 C15 1.347(7) .
F16 C16 1.346(8) .
F17 C17 1.347(8) .
F18 C18 1.357(8) .
F19 C19 1.363(7) .
N1 C2 1.323(13) .
N1 Pd1 2.235(9) 3_656
C2 C3 1.375(9) .
C2 C7 1.384(9) .
C3 C4 1.354(9) .
C4 C5 1.367(9) .
C5 C6 1.356(9) .
C6 C7 1.364(9) .
C8 C13 1.371(8) .
C8 C9 1.369(8) .
C9 C10 1.354(8) .
C10 C11 1.364(9) .
C11 C12 1.359(9) .
C12 C13 1.357(8) .
C14 C15 1.361(8) .
C14 C19 1.372(8) .
C15 C16 1.345(9) .
C16 C17 1.347(9) .
C17 C18 1.358(9) .
C18 C19 1.362(9) .
N2 C32 1.484(11) .
N2 C24 1.510(12) .
N2 C28 1.532(12) .
N2 C20 1.538(12) .
C20 C21 1.484(12) .
C21 C22 1.485(13) .
C22 C23 1.466(14) .
C24 C25 1.496(13) .
C25 C26 1.535(14) .
C26 C27 1.49(2) .
C28 C29 1.513(13) .
C29 C30 1.62(2) .
C30 C31 1.41(2) .
C32 C33 1.526(13) .
C33 C34 1.54(2) .
C34 C35 1.46(2) .

loop_
_geom_torsion_atom_site_label_1
_geom_torsion_atom_site_label_2
_geom_torsion_atom_site_label_3
_geom_torsion_atom_site_label_4
_geom_torsion
N2 C20 C21 C22 -179.9(10)
C20 C21 C22 C23 -67.7(19)
N2 C24 C25 C26 -177.4(14)
C24 C25 C26 C27 156.8(24)
N2 C28 C29 C30 -171.9(12)
C28 C29 C30 C31 -151.1(23)
N2 C32 C33 C34 171.8(12)
C32 C33 C34 C35 -177.9(16)
